data_7034617
loop_
_publ_author_name
'Haiges, R.'
'B\'elanger-Chabot, G'
'Kaplan, S. M.'
'Christe, K. O.'

_publ_section_title
;
 Preparation and characterization of 3,5-dinitro-1H-1,2,4-triazole.
;
_journal_issue 16
_journal_name_full 'Dalton transactions (Cambridge, England : 2003)'
_journal_page_first 7586
_journal_page_last 7594
_journal_paper_doi 10.1039/c5dt00888c
_journal_volume 44
_journal_year 2015
_chemical_formula_moiety 'C4 H7 N5 O'
_chemical_formula_sum 'C4 H7 N5 O'
_chemical_formula_weight 141.15
_space_group_crystal_system triclinic
_space_group_IT_number 2
_space_group_name_Hall '-P 1'
_space_group_name_H-M_alt 'P -1'
_symmetry_space_group_name_Hall '-P 1'
_symmetry_space_group_name_H-M 'P -1'
_atom_sites_solution_hydrogens mixed
_audit_update_record
;
2014-07-14 deposited with the CCDC.
2015-03-26 downloaded from the CCDC.
;
_cell_angle_alpha 67.2290(10)
_cell_angle_beta 85.4460(10)
_cell_angle_gamma 70.1300(10)
_cell_formula_units_Z 2
_cell_length_a 5.25150(10)
_cell_length_b 7.69060(10)
_cell_length_c 8.49150(10)
_cell_measurement_temperature 100.(2)
_cell_volume 296.854(8)
_computing_cell_refinement 'APEX2 v2014.1-1 (Bruker AXS)'
_computing_data_collection 'Bruker Instrument Service v2012.12.0.3'
_computing_data_reduction 'SAINT V8.34A (Bruker AXS, 2013)'
_computing_structure_refinement 'SHELXTL XLMP 2014/1 (Bruker AXS)'
_computing_structure_solution 'SHELXTL XS 2013/1 (Bruker AXS)'
_diffrn_ambient_temperature 100.(2)
_diffrn_measured_fraction_theta_full 0.995
_diffrn_measured_fraction_theta_max 0.995
_diffrn_measurement_device_type 'Bruker APEX II CCD'
_diffrn_measurement_method 'omega- and phi-scans'
_diffrn_radiation_monochromator 'TRIUMPH curved-crystal'
_diffrn_radiation_type 'MoK\a '
_diffrn_radiation_wavelength 0.71073
_diffrn_reflns_av_R_equivalents 0.0256
_diffrn_reflns_av_unetI/netI 0.0117
_diffrn_reflns_limit_h_max 8
_diffrn_reflns_limit_h_min -8
_diffrn_reflns_limit_k_max 12
_diffrn_reflns_limit_k_min -12
_diffrn_reflns_limit_l_max 14
_diffrn_reflns_limit_l_min -14
_diffrn_reflns_number 35219
_diffrn_reflns_theta_full 36.40
_diffrn_reflns_theta_max 36.40
_diffrn_reflns_theta_min 2.61
_diffrn_source 'fine-focus tube'
_exptl_absorpt_coefficient_mu 0.122
_exptl_absorpt_correction_type multi-scan
_exptl_absorpt_process_details 'Bruker SADABS V2012/1'
_exptl_crystal_density_diffrn 1.579
_exptl_crystal_density_method 'not measured'
_exptl_crystal_F_000 148
_refine_diff_density_max 0.557
_refine_diff_density_min -0.332
_refine_ls_extinction_coef 0.054(11)
_refine_ls_extinction_method SHELXL
_refine_ls_goodness_of_fit_ref 1.123
_refine_ls_hydrogen_treatment mixed
_refine_ls_matrix_type full
_refine_ls_number_parameters 109
_refine_ls_number_reflns 2865
_refine_ls_number_restraints 0
_refine_ls_restrained_S_all 1.123
_refine_ls_R_factor_all 0.0299
_refine_ls_R_factor_gt 0.0288
_refine_ls_shift/su_max 0.000
_refine_ls_shift/su_mean 0.000
_refine_ls_structure_factor_coef Fsqd
_refine_ls_weighting_details 'w=1/[\s^2^(Fo^2^)+(0.0463P)^2^+0.0425P] where P=(Fo^2^+2Fc^2^)/3'
_refine_ls_weighting_scheme calc
_refine_ls_wR_factor_gt 0.0807
_refine_ls_wR_factor_ref 0.0820
_reflns_number_gt 2727
_reflns_number_total 2865
_reflns_threshold_expression 'I > 2\s(I)'
_cod_data_source_file c5dt00888c2.cif
_cod_data_source_block I
_cod_depositor_comments 'Adding full bibliography for 7034616--7034621.cif.'
_cod_database_code 7034617

loop_
_space_group_symop_operation_xyz
'x, y, z'
'-x, -y, -z'

loop_
_atom_site_type_symbol
_atom_site_label
_atom_site_fract_x
_atom_site_fract_y
_atom_site_fract_z
_atom_site_U_iso_or_equiv
_atom_site_adp_type
_atom_site_calc_flag
_atom_site_refinement_flags_adp
_atom_site_refinement_flags_posn
_atom_site_occupancy
C C1 0.60431(9) 0.71334(6) 0.00221(6) 0.00969(8) Uani d . . 1
C C2 0.26754(9) 0.71975(6) 0.15887(6) 0.00974(8) Uani d . . 1
C C3 0.46799(9) 0.37198(7) 0.37460(6) 0.01160(8) Uani d . . 1
C C4 0.71507(10) 0.19034(7) 0.41216(6) 0.01504(9) Uani d . . 1
H H4A 0.6917 0.0818 0.5147 0.023 Uiso calc U R 1
H H4B 0.8733 0.2213 0.4315 0.023 Uiso calc U R 1
H H4C 0.7425 0.1486 0.3149 0.023 Uiso calc U R 1
H H1 0.735(2) 0.9058(18) -0.1643(15) 0.028(3) Uiso d . . 1
H H2 0.923(2) 0.7007(17) -0.1315(14) 0.024(2) Uiso d . . 1
H H3 -0.096(2) 0.8906(18) 0.1635(15) 0.029(3) Uiso d . . 1
H H4 -0.013(2) 0.6884(17) 0.3146(14) 0.023(2) Uiso d . . 1
N N1 0.46568(8) 0.53332(6) 0.22513(5) 0.01016(7) Uani d . . 1
N N2 0.68752(8) 0.53103(6) 0.12133(5) 0.01038(8) Uani d . . 1
N N3 0.34994(8) 0.83553(6) 0.01797(5) 0.01059(8) Uani d . . 1
N N4 0.75134(9) 0.77978(6) -0.13436(5) 0.01257(8) Uani d . . 1
N N5 0.03272(9) 0.77609(6) 0.22891(5) 0.01256(8) Uani d . . 1
O O1 0.27708(9) 0.38638(6) 0.46664(5) 0.01712(9) Uani d . . 1

loop_
_atom_site_aniso_label
_atom_site_aniso_U_11
_atom_site_aniso_U_22
_atom_site_aniso_U_33
_atom_site_aniso_U_12
_atom_site_aniso_U_13
_atom_site_aniso_U_23
C1 0.00867(16) 0.00909(16) 0.01027(16) -0.00249(12) 0.00112(12) -0.00318(13)
C2 0.00866(16) 0.00898(16) 0.01040(16) -0.00172(12) 0.00075(12) -0.00362(13)
C3 0.01124(17) 0.01072(17) 0.00960(16) -0.00205(13) 0.00106(13) -0.00205(13)
C4 0.01308(19) 0.01184(18) 0.01321(18) 0.00006(14) 0.00021(14) -0.00114(14)
N1 0.00870(15) 0.00889(14) 0.00962(14) -0.00103(11) 0.00177(11) -0.00207(11)
N2 0.00860(15) 0.00976(15) 0.01031(15) -0.00180(11) 0.00205(11) -0.00268(12)
N3 0.00884(15) 0.00879(15) 0.01191(15) -0.00184(11) 0.00177(11) -0.00285(12)
N4 0.01102(16) 0.01098(16) 0.01277(16) -0.00344(12) 0.00366(12) -0.00228(12)
N5 0.00957(15) 0.01184(16) 0.01254(16) -0.00094(12) 0.00285(12) -0.00354(13)
O1 0.01486(17) 0.01649(17) 0.01351(16) -0.00233(13) 0.00584(12) -0.00254(13)

loop_
_atom_type_symbol
_atom_type_description
_atom_type_scat_dispersion_real
_atom_type_scat_dispersion_imag
_atom_type_scat_source
C C 0.0033 0.0000 'International Tables Vol C Tables 4.2.6.8 and 6.1.1.4'
H H 0.0000 0.0000 'International Tables Vol C Tables 4.2.6.8 and 6.1.1.4'
N N 0.0061 0.0000 'International Tables Vol C Tables 4.2.6.8 and 6.1.1.4'
O O 0.0106 0.0000 'International Tables Vol C Tables 4.2.6.8 and 6.1.1.4'

loop_
_geom_angle_atom_site_label_1
_geom_angle_atom_site_label_2
_geom_angle_atom_site_label_3
_geom_angle
N2 C1 N4 123.45(4)
N2 C1 N3 116.03(4)
N4 C1 N3 120.47(4)
N3 C2 N5 125.37(4)
N3 C2 N1 109.63(4)
N5 C2 N1 124.97(4)
O1 C3 N1 119.86(4)
O1 C3 C4 124.58(4)
N1 C3 C4 115.55(4)
C3 C4 H4A 109.5
C3 C4 H4B 109.5
H4A C4 H4B 109.5
C3 C4 H4C 109.5
H4A C4 H4C 109.5
H4B C4 H4C 109.5
C2 N1 C3 128.45(4)
C2 N1 N2 109.02(4)
C3 N1 N2 122.40(4)
C1 N2 N1 101.90(4)
C2 N3 C1 103.41(4)
C1 N4 H1 113.0(8)
C1 N4 H2 116.7(7)
H1 N4 H2 113.2(11)
C2 N5 H3 117.0(8)
C2 N5 H4 119.5(7)
H3 N5 H4 119.9(10)

loop_
_geom_bond_atom_site_label_1
_geom_bond_atom_site_label_2
_geom_bond_distance
C1 N2 1.3174(6)
C1 N4 1.3673(6)
C1 N3 1.3788(6)
C2 N3 1.3292(6)
C2 N5 1.3349(6)
C2 N1 1.3818(6)
C3 O1 1.2228(6)
C3 N1 1.3870(6)
C3 C4 1.4918(7)
C4 H4A 0.98
C4 H4B 0.98
C4 H4C 0.98
N1 N2 1.4034(6)
N4 H1 0.876(12)
N4 H2 0.898(12)
N5 H3 0.904(12)
N5 H4 0.863(11)
